data_4080010
loop_
_publ_author_name
'B\'ethegnies, Aur\'elien'
'Daran, Jean-Claude'
'Poli, Rinaldo'

_publ_section_title
;
 Platinum-Catalyzed Hydroamination of Ethylene: Study of the Catalyst
 Decomposition Mechanism
;
_journal_issue 2
_journal_name_full Organometallics
_journal_page_first 673
_journal_paper_doi 10.1021/om301182x
_journal_volume 32
_journal_year 2013
_chemical_formula_moiety 'C10 H23 Br2 N2 Pt'
_chemical_formula_sum 'C10 H23 Br2 N2 Pt'
_chemical_formula_weight 526.21
_chemical_name_systematic
;
 ?
;
_space_group_IT_number 2
_symmetry_cell_setting triclinic
_symmetry_space_group_name_Hall '-P 1'
_symmetry_space_group_name_H-M 'P -1'
_atom_sites_solution_hydrogens geom
_atom_sites_solution_primary direct
_atom_sites_solution_secondary difmap
_audit_creation_method SHELXL-97
_cell_angle_alpha 83.737(3)
_cell_angle_beta 89.752(3)
_cell_angle_gamma 78.724(3)
_cell_formula_units_Z 2
_cell_length_a 7.6259(5)
_cell_length_b 10.0665(7)
_cell_length_c 10.3029(7)
_cell_measurement_reflns_used 9431
_cell_measurement_temperature 180(2)
_cell_measurement_theta_max 30.60
_cell_measurement_theta_min 2.71
_cell_volume 770.90(9)
_computing_cell_refinement APEX2
_computing_data_collection 'APEX2 (Bruker, 2011)'
_computing_data_reduction 'SAINT (Bruker, 2011)'
_computing_molecular_graphics 'ORTEPIII (Burnett & Johnson, 1996); ORTEP-3 for Windows (Farrugia, 1997)'
_computing_publication_material SHELXL-97
_computing_structure_refinement 'SHELXL-97 (Sheldrick, 2008)'
_computing_structure_solution 'SIR-97 (Altomare et al., 1999)'
_diffrn_ambient_temperature 180(2)
_diffrn_measured_fraction_theta_full 0.980
_diffrn_measured_fraction_theta_max 0.980
_diffrn_measurement_device_type 'Bruker APEX-II CCD'
_diffrn_measurement_method '\f and \w scans'
_diffrn_radiation_monochromator graphite
_diffrn_radiation_source 'sealed tube'
_diffrn_radiation_type MoK\a
_diffrn_radiation_wavelength 0.71073
_diffrn_reflns_av_R_equivalents 0.0591
_diffrn_reflns_av_sigmaI/netI 0.0653
_diffrn_reflns_limit_h_max 10
_diffrn_reflns_limit_h_min -10
_diffrn_reflns_limit_k_max 14
_diffrn_reflns_limit_k_min -14
_diffrn_reflns_limit_l_max 14
_diffrn_reflns_limit_l_min -14
_diffrn_reflns_number 13140
_diffrn_reflns_theta_full 30.62
_diffrn_reflns_theta_max 30.62
_diffrn_reflns_theta_min 1.99
_exptl_absorpt_coefficient_mu 14.261
_exptl_absorpt_correction_T_max 0.7461
_exptl_absorpt_correction_T_min 0.2499
_exptl_absorpt_correction_type multi-scan
_exptl_absorpt_process_details 'SADABS (Sheldrick, 2008)'
_exptl_crystal_colour orange
_exptl_crystal_density_diffrn 2.267
_exptl_crystal_density_method 'not measured'
_exptl_crystal_description fragment
_exptl_crystal_F_000 490
_exptl_crystal_size_max 0.51
_exptl_crystal_size_mid 0.47
_exptl_crystal_size_min 0.30
_refine_diff_density_max 4.280
_refine_diff_density_min -2.498
_refine_diff_density_rms 0.328
_refine_ls_extinction_coef 0.0148(7)
_refine_ls_extinction_expression Fc^*^=kFc[1+0.001xFc^2^\l^3^/sin(2\q)]^-1/4^
_refine_ls_extinction_method SHELXL
_refine_ls_goodness_of_fit_ref 1.071
_refine_ls_hydrogen_treatment constr
_refine_ls_matrix_type full
_refine_ls_number_parameters 141
_refine_ls_number_reflns 4659
_refine_ls_number_restraints 0
_refine_ls_restrained_S_all 1.071
_refine_ls_R_factor_all 0.0438
_refine_ls_R_factor_gt 0.0406
_refine_ls_shift/su_max 0.000
_refine_ls_shift/su_mean 0.000
_refine_ls_structure_factor_coef Fsqd
_refine_ls_weighting_details 'calc w=1/[\s^2^(Fo^2^)+(0.0440P)^2^+2.1089P] where P=(Fo^2^+2Fc^2^)/3'
_refine_ls_weighting_scheme calc
_refine_ls_wR_factor_gt 0.1024
_refine_ls_wR_factor_ref 0.1037
_reflns_number_gt 4279
_reflns_number_total 4659
_reflns_threshold_expression I>2\s(I)
_cod_data_source_file om301182x_si_001.cif
_cod_data_source_block 11
_cod_database_code 4080010

loop_
_symmetry_equiv_pos_as_xyz
'x, y, z'
'-x, -y, -z'

loop_
_atom_site_label
_atom_site_type_symbol
_atom_site_fract_x
_atom_site_fract_y
_atom_site_fract_z
_atom_site_U_iso_or_equiv
_atom_site_adp_type
_atom_site_occupancy
_atom_site_symmetry_multiplicity
_atom_site_calc_flag
_atom_site_refinement_flags
C1 C 0.0009(7) 0.0442(5) 0.2793(6) 0.0211(11) Uani 1 1 d .
H1A H 0.0022 0.0404 0.3699 0.025 Uiso 1 1 calc R
H1B H -0.0965 0.0958 0.2311 0.025 Uiso 1 1 calc R
C2 C 0.1471(7) -0.0286(5) 0.2149(6) 0.0179(10) Uani 1 1 d .
H2 H 0.1370 -0.0203 0.1243 0.021 Uiso 1 1 calc R
C11 C 0.3358(9) -0.1302(6) 0.4050(6) 0.0314(14) Uani 1 1 d .
H11A H 0.2501 -0.0670 0.4496 0.038 Uiso 1 1 calc R
H11B H 0.4537 -0.1116 0.4203 0.038 Uiso 1 1 calc R
C13 C 0.4360(8) -0.1610(6) 0.1772(7) 0.0306(13) Uani 1 1 d .
H13A H 0.3840 -0.1586 0.0910 0.037 Uiso 1 1 calc R
H13B H 0.4838 -0.2556 0.2084 0.037 Uiso 1 1 calc R
C21 C 0.3201(8) 0.4421(6) 0.2163(6) 0.0261(12) Uani 1 1 d .
H21A H 0.3638 0.4128 0.3051 0.031 Uiso 1 1 calc R
H21B H 0.3335 0.5359 0.1950 0.031 Uiso 1 1 calc R
C22 C 0.4303(9) 0.3554(8) 0.1261(8) 0.0408(17) Uani 1 1 d .
H22A H 0.4222 0.2619 0.1495 0.061 Uiso 1 1 calc R
H22B H 0.5527 0.3648 0.1327 0.061 Uiso 1 1 calc R
H22C H 0.3871 0.3836 0.0381 0.061 Uiso 1 1 calc R
C23 C 0.0200(8) 0.5341(5) 0.2906(6) 0.0222(11) Uani 1 1 d .
H23A H 0.0453 0.6242 0.2667 0.027 Uiso 1 1 calc R
H23B H 0.0537 0.5073 0.3818 0.027 Uiso 1 1 calc R
C24 C -0.1771(8) 0.5386(7) 0.2727(7) 0.0314(14) Uani 1 1 d .
H24A H -0.2109 0.5665 0.1827 0.047 Uiso 1 1 calc R
H24B H -0.2436 0.6024 0.3263 0.047 Uiso 1 1 calc R
H24C H -0.2025 0.4497 0.2978 0.047 Uiso 1 1 calc R
N1 N 0.2951(6) -0.1062(5) 0.2651(5) 0.0218(10) Uani 1 1 d .
N2 N 0.1282(6) 0.4358(4) 0.2087(4) 0.0163(8) Uani 1 1 d .
Br1 Br -0.04377(8) 0.26190(6) 0.02176(5) 0.02266(13) Uani 1 1 d .
Br2 Br 0.18166(9) 0.21870(6) 0.46640(6) 0.02878(14) Uani 1 1 d .
Pt1 Pt 0.07319(2) 0.235281(17) 0.243960(17) 0.01245(9) Uani 1 1 d .
C12 C 0.3311(10) -0.2713(7) 0.4619(8) 0.0405(16) Uani 1 1 d .
H12A H 0.2117 -0.2875 0.4552 0.061 Uiso 1 1 calc R
H12B H 0.3678 -0.2831 0.5522 0.061 Uiso 1 1 calc R
H12C H 0.4109 -0.3348 0.4153 0.061 Uiso 1 1 calc R
C14 C 0.5863(10) -0.0841(8) 0.1668(9) 0.0436(18) Uani 1 1 d .
H14A H 0.5404 0.0093 0.1342 0.065 Uiso 1 1 calc R
H14B H 0.6740 -0.1242 0.1080 0.065 Uiso 1 1 calc R
H14C H 0.6405 -0.0881 0.2514 0.065 Uiso 1 1 calc R

loop_
_atom_site_aniso_label
_atom_site_aniso_U_11
_atom_site_aniso_U_22
_atom_site_aniso_U_33
_atom_site_aniso_U_23
_atom_site_aniso_U_13
_atom_site_aniso_U_12
C1 0.016(2) 0.019(2) 0.030(3) -0.001(2) 0.005(2) -0.0081(19)
C2 0.014(2) 0.018(2) 0.023(3) 0.0007(19) 0.0001(19) -0.0065(18)
C11 0.036(3) 0.026(3) 0.027(3) 0.001(2) -0.009(3) 0.004(3)
C13 0.020(3) 0.026(3) 0.045(4) -0.007(3) 0.010(3) -0.001(2)
C21 0.022(3) 0.024(3) 0.035(3) 0.001(2) 0.003(2) -0.013(2)
C22 0.025(3) 0.046(4) 0.056(5) -0.010(3) 0.017(3) -0.016(3)
C23 0.029(3) 0.017(2) 0.020(3) -0.004(2) 0.003(2) -0.001(2)
C24 0.028(3) 0.030(3) 0.033(3) -0.005(3) 0.009(3) 0.004(2)
N1 0.017(2) 0.020(2) 0.027(2) -0.0040(18) -0.0021(18) -0.0011(17)
N2 0.017(2) 0.0135(19) 0.020(2) -0.0041(16) 0.0032(17) -0.0061(16)
Br1 0.0260(3) 0.0240(3) 0.0181(3) -0.0011(2) -0.0041(2) -0.0055(2)
Br2 0.0380(3) 0.0272(3) 0.0200(3) 0.0023(2) -0.0072(2) -0.0063(2)
Pt1 0.00931(12) 0.01379(12) 0.01393(12) -0.00018(7) 0.00246(7) -0.00224(7)
C12 0.037(4) 0.041(4) 0.044(4) 0.009(3) -0.001(3) -0.014(3)
C14 0.031(4) 0.044(4) 0.058(5) -0.007(4) 0.008(3) -0.013(3)

loop_
_atom_type_symbol
_atom_type_description
_atom_type_scat_dispersion_real
_atom_type_scat_dispersion_imag
_atom_type_scat_source
C C 0.0033 0.0016 'International Tables Vol C Tables 4.2.6.8 and 6.1.1.4'
H H 0.0000 0.0000 'International Tables Vol C Tables 4.2.6.8 and 6.1.1.4'
N N 0.0061 0.0033 'International Tables Vol C Tables 4.2.6.8 and 6.1.1.4'
Br Br -0.2901 2.4595 'International Tables Vol C Tables 4.2.6.8 and 6.1.1.4'
Pt Pt -1.7033 8.3905 'International Tables Vol C Tables 4.2.6.8 and 6.1.1.4'

loop_
_geom_angle_atom_site_label_1
_geom_angle_atom_site_label_2
_geom_angle_atom_site_label_3
_geom_angle
C2 C1 Pt1 96.3(4)
N1 C2 C1 129.1(5)
N1 C11 C12 113.3(5)
N1 C13 C14 113.1(5)
N2 C21 C22 112.5(5)
N2 C23 C24 111.1(5)
C2 N1 C11 123.4(5)
C2 N1 C13 119.0(5)
C11 N1 C13 117.3(5)
C21 N2 C23 110.8(4)
C21 N2 Pt1 114.5(3)
C23 N2 Pt1 113.1(4)
C1 Pt1 N2 176.16(18)
C1 Pt1 Br2 90.96(17)
N2 Pt1 Br2 89.94(12)
C1 Pt1 Br1 90.63(17)
N2 Pt1 Br1 88.34(12)
Br2 Pt1 Br1 177.434(18)

loop_
_geom_bond_atom_site_label_1
_geom_bond_atom_site_label_2
_geom_bond_distance
C1 C2 1.414(8)
C1 Pt1 2.097(5)
C2 N1 1.313(7)
C11 N1 1.460(8)
C11 C12 1.484(9)
C13 N1 1.465(8)
C13 C14 1.501(9)
C21 N2 1.480(7)
C21 C22 1.488(9)
C23 N2 1.493(7)
C23 C24 1.507(9)
N2 Pt1 2.133(4)
Br1 Pt1 2.4287(6)
Br2 Pt1 2.4173(6)

loop_
_geom_hbond_atom_site_label_D
_geom_hbond_atom_site_label_H
_geom_hbond_atom_site_label_A
_geom_hbond_distance_DH
_geom_hbond_distance_HA
_geom_hbond_distance_DA
_geom_hbond_angle_DHA
_geom_hbond_publ_flag
C11 H11A Br2 0.9700 2.8500 3.6009 135.00 yes
